data_4034234
loop_
_publ_author_name
'Aletti, Anna B.'
'Miljkovic, Ana'
'Toma, Lucio'
'Bruno, Rosaria'
'Armentano, Donatella'
'Gunnlaugsson, Thorfinnur'
'Bergamaschi, Greta'
'Amendola, Valeria'

_publ_section_title
;
 Halide-Controlled Extending-Shrinking Motion of a Covalent Cage.
;
_journal_issue 7
_journal_name_full 'The Journal of organic chemistry'
_journal_page_first 4221
_journal_page_last 4228
_journal_paper_doi 10.1021/acs.joc.9b00219
_journal_volume 84
_journal_year 2019
_chemical_formula_sum 'C59 H60 Cl F12 N9 P2'
_chemical_formula_weight 1220.55
_space_group_crystal_system triclinic
_space_group_IT_number 2
_space_group_name_Hall '-P 1'
_space_group_name_H-M_alt 'P -1'
_atom_sites_solution_hydrogens geom
_audit_creation_method SHELXL-2013
_cell_angle_alpha 88.312(6)
_cell_angle_beta 76.177(5)
_cell_angle_gamma 86.509(5)
_cell_formula_units_Z 2
_cell_length_a 13.0743(14)
_cell_length_b 13.6975(15)
_cell_length_c 17.525(2)
_cell_measurement_reflns_used 8945
_cell_measurement_temperature 296(2)
_cell_measurement_theta_max 24.2
_cell_measurement_theta_min 2.2
_cell_volume 3041.6(6)
_computing_cell_refinement 'Bruker APEX'
_computing_data_collection 'Bruker APEX'
_computing_data_reduction 'Bruker SAINT'
_computing_molecular_graphics 'Bruker SHELXTL'
_computing_publication_material 'Bruker SHELXTL'
_computing_structure_refinement 'SHELXL-2013 (Sheldrick, 2013)'
_computing_structure_solution 'SHELXS-2013 (Sheldrick, 2013)'
_diffrn_ambient_temperature 296(2)
_diffrn_measured_fraction_theta_full 0.753
_diffrn_measured_fraction_theta_max 0.994
_diffrn_measurement_device_type 'CCD area detector'
_diffrn_measurement_method 'phi and omega scans'
_diffrn_radiation_type MoK\a
_diffrn_radiation_wavelength 0.71073
_diffrn_reflns_av_R_equivalents 0.0317
_diffrn_reflns_av_unetI/netI 0.0239
_diffrn_reflns_Laue_measured_fraction_full 0.753
_diffrn_reflns_Laue_measured_fraction_max 0.994
_diffrn_reflns_limit_h_max 14
_diffrn_reflns_limit_h_min -14
_diffrn_reflns_limit_k_max 14
_diffrn_reflns_limit_k_min -14
_diffrn_reflns_limit_l_max 19
_diffrn_reflns_limit_l_min -19
_diffrn_reflns_number 46879
_diffrn_reflns_point_group_measured_fraction_full 0.753
_diffrn_reflns_point_group_measured_fraction_max 0.994
_diffrn_reflns_theta_full 25.242
_diffrn_reflns_theta_max 22.890
_diffrn_reflns_theta_min 1.490
_diffrn_source 'fine-focus sealed tube'
_exptl_absorpt_coefficient_mu 0.198
_exptl_absorpt_correction_T_max 0.937
_exptl_absorpt_correction_T_min 0.911
_exptl_absorpt_correction_type multi-scan
_exptl_absorpt_process_details sadabs
_exptl_crystal_colour colourless
_exptl_crystal_density_diffrn 1.333
_exptl_crystal_description irregular-prisms
_exptl_crystal_F_000 1264
_exptl_crystal_size_max 0.26
_exptl_crystal_size_mid 0.26
_exptl_crystal_size_min 0.24
_refine_diff_density_max 0.375
_refine_diff_density_min -0.302
_refine_diff_density_rms 0.034
_refine_ls_extinction_method none
_refine_ls_goodness_of_fit_ref 1.022
_refine_ls_hydrogen_treatment constr
_refine_ls_matrix_type full
_refine_ls_number_parameters 749
_refine_ls_number_reflns 8287
_refine_ls_number_restraints 0
_refine_ls_restrained_S_all 1.022
_refine_ls_R_factor_all 0.0602
_refine_ls_R_factor_gt 0.0436
_refine_ls_shift/su_max 0.000
_refine_ls_shift/su_mean 0.000
_refine_ls_structure_factor_coef Fsqd
_refine_ls_weighting_details 'w=1/[\s^2^(Fo^2^)+(0.0598P)^2^+1.5062P] where P=(Fo^2^+2Fc^2^)/3'
_refine_ls_weighting_scheme calc
_refine_ls_wR_factor_gt 0.1139
_refine_ls_wR_factor_ref 0.1253
_reflns_Friedel_coverage 0.000
_reflns_number_gt 6368
_reflns_number_total 8287
_reflns_threshold_expression 'I > 2\s(I)'
_cod_data_source_file jo9b00219_si_003.cif
_cod_data_source_block 1_PF6_Cl
_cod_original_cell_volume 3041.5(6)
_cod_database_code 4034234
_shelx_space_group_comment
;
The symmetry employed for this shelxl refinement is uniquely defined
by the following loop, which should always be used as a source of
symmetry information in preference to the above space-group names.
They are only intended as comments.
;
_shelxl_version_number 2013-4

loop_
_space_group_symop_operation_xyz
'x, y, z'
'-x, -y, -z'

loop_
_atom_site_label
_atom_site_type_symbol
_atom_site_fract_x
_atom_site_fract_y
_atom_site_fract_z
_atom_site_U_iso_or_equiv
_atom_site_adp_type
_atom_site_occupancy
_atom_site_site_symmetry_order
_atom_site_calc_flag
_atom_site_refinement_flags_posn
_atom_site_refinement_flags_adp
P1 P 0.86233(6) 0.69636(6) 0.35634(5) 0.0622(2) Uani 1 1 d . .
Cl1 Cl 0.78291(7) 0.27871(6) 0.23943(5) 0.0773(3) Uani 1 1 d . .
P2 P 0.46874(7) 0.78135(6) 0.07866(5) 0.0707(3) Uani 1 1 d . .
C1 C 1.0901(2) 0.3398(2) 0.22642(17) 0.0553(7) Uani 1 1 d . .
H1 H 1.0368 0.3027 0.2179 0.066 Uiso 1 1 calc R U
C2 C 1.1875(2) 0.3355(2) 0.17255(16) 0.0537(7) Uani 1 1 d . .
C13 C 0.5291(2) 0.14280(19) 0.50238(16) 0.0537(7) Uani 1 1 d . .
C17 C 0.7131(2) 0.0982(2) 0.49858(17) 0.0578(7) Uani 1 1 d . .
C6 C 1.0702(2) 0.3981(2) 0.29287(17) 0.0587(7) Uani 1 1 d . .
C14 C 0.5061(2) 0.1267(2) 0.58341(17) 0.0615(8) Uani 1 1 d . .
H14 H 0.4369 0.1367 0.6125 0.074 Uiso 1 1 calc R U
C12 C 0.6336(2) 0.1285(2) 0.46053(17) 0.0604(7) Uani 1 1 d . .
H12 H 0.6509 0.1393 0.4064 0.072 Uiso 1 1 calc R U
C45 C 0.8815(2) 0.2419(2) 0.39325(18) 0.0668(8) Uani 1 1 d . .
H45 H 0.8367 0.2456 0.3592 0.080 Uiso 1 1 calc R U
C15 C 0.5840(3) 0.0962(2) 0.62157(18) 0.0703(8) Uani 1 1 d . .
H15 H 0.5669 0.0857 0.6757 0.084 Uiso 1 1 calc R U
C3 C 1.2648(2) 0.3935(2) 0.1865(2) 0.0723(9) Uani 1 1 d . .
H3 H 1.3304 0.3928 0.1511 0.087 Uiso 1 1 calc R U
C7 C 1.2115(2) 0.2666(2) 0.10358(17) 0.0604(7) Uani 1 1 d . .
H7A H 1.2770 0.2839 0.0679 0.072 Uiso 1 1 calc R U
H7B H 1.2221 0.2006 0.1229 0.072 Uiso 1 1 calc R U
C16 C 0.6869(2) 0.0813(2) 0.57938(18) 0.0643(8) Uani 1 1 d . .
H16 H 0.7389 0.0599 0.6050 0.077 Uiso 1 1 calc R U
C5 C 1.1493(3) 0.4544(2) 0.3051(2) 0.0746(9) Uani 1 1 d . .
H5 H 1.1370 0.4936 0.3491 0.090 Uiso 1 1 calc R U
C4 C 1.2460(3) 0.4524(3) 0.2521(2) 0.0856(11) Uani 1 1 d . .
H4 H 1.2988 0.4905 0.2604 0.103 Uiso 1 1 calc R U
C11 C 0.8268(2) 0.0798(2) 0.4529(2) 0.0783(9) Uani 1 1 d . .
H11A H 0.8606 0.0294 0.4800 0.094 Uiso 1 1 calc R U
H11B H 0.8272 0.0554 0.4014 0.094 Uiso 1 1 calc R U
C47 C 1.0002(3) 0.2773(3) 0.45590(18) 0.0817(10) Uani 1 1 d . .
H47 H 1.0516 0.3099 0.4720 0.098 Uiso 1 1 calc R U
C46 C 0.9633(3) 0.1906(3) 0.48314(19) 0.0849(11) Uani 1 1 d . .
H46 H 0.9840 0.1523 0.5221 0.102 Uiso 1 1 calc R U
N1 N 0.67529(16) 0.41019(15) 0.09020(13) 0.0492(5) Uani 1 1 d . .
N2 N 0.62438(18) 0.51789(16) 0.18165(13) 0.0541(6) Uani 1 1 d . .
C18 C 0.7023(2) 0.45679(19) 0.14709(17) 0.0547(7) Uani 1 1 d . .
H18 H 0.7668 0.4477 0.1606 0.066 Uiso 1 1 calc R U
C19 C 0.5753(2) 0.4430(3) 0.0883(2) 0.0776(10) Uani 1 1 d . .
H19 H 0.5363 0.4228 0.0543 0.093 Uiso 1 1 calc R U
C20 C 0.5438(3) 0.5098(3) 0.1448(2) 0.0857(11) Uani 1 1 d . .
H20 H 0.4787 0.5446 0.1569 0.103 Uiso 1 1 calc R U
C22 C 0.3666(2) 0.19416(19) 0.31150(16) 0.0518(7) Uani 1 1 d . .
C23 C 0.2759(2) 0.1500(2) 0.30377(18) 0.0605(8) Uani 1 1 d . .
H23 H 0.2125 0.1626 0.3405 0.073 Uiso 1 1 calc R U
C27 C 0.4603(2) 0.17240(19) 0.25614(16) 0.0536(7) Uani 1 1 d . .
H27 H 0.5215 0.2009 0.2602 0.064 Uiso 1 1 calc R U
C26 C 0.4644(2) 0.10881(19) 0.19458(16) 0.0506(7) Uani 1 1 d . .
C30 C 0.7343(2) -0.0890(2) 0.21398(18) 0.0624(8) Uani 1 1 d . .
H30 H 0.7551 -0.1499 0.2318 0.075 Uiso 1 1 calc R U
C29 C 0.6468(2) -0.0674(2) 0.18742(18) 0.0646(8) Uani 1 1 d . .
H29 H 0.5959 -0.1104 0.1838 0.077 Uiso 1 1 calc R U
C24 C 0.2791(2) 0.0879(2) 0.2424(2) 0.0664(8) Uani 1 1 d . .
H24 H 0.2178 0.0599 0.2379 0.080 Uiso 1 1 calc R U
C25 C 0.3727(2) 0.0669(2) 0.18763(18) 0.0612(8) Uani 1 1 d . .
H25 H 0.3744 0.0251 0.1464 0.073 Uiso 1 1 calc R U
C28 C 0.5663(2) 0.0874(2) 0.13359(16) 0.0612(8) Uani 1 1 d . .
H28A H 0.5514 0.0511 0.0912 0.073 Uiso 1 1 calc R U
H28B H 0.5948 0.1487 0.1118 0.073 Uiso 1 1 calc R U
C21 C 0.3605(2) 0.2683(2) 0.37524(18) 0.0644(8) Uani 1 1 d . .
H21A H 0.3581 0.3336 0.3524 0.077 Uiso 1 1 calc R U
H21B H 0.2953 0.2615 0.4149 0.077 Uiso 1 1 calc R U
C31 C 0.7324(2) 0.06578(19) 0.18087(16) 0.0538(7) Uani 1 1 d . .
H31 H 0.7513 0.1302 0.1718 0.065 Uiso 1 1 calc R U
N4 N 0.78701(16) -0.00475(15) 0.20997(12) 0.0493(5) Uani 1 1 d . .
N3 N 0.64689(16) 0.03004(15) 0.16673(12) 0.0489(5) Uani 1 1 d . .
N5 N 0.44981(17) 0.25837(16) 0.41363(13) 0.0533(6) Uani 1 1 d . .
N6 N 1.12835(15) 0.26777(15) 0.05943(12) 0.0477(5) Uani 1 1 d . .
C34 C 0.98178(19) 0.00319(19) 0.15810(15) 0.0493(6) Uani 1 1 d . .
C33 C 1.01938(19) 0.08921(19) 0.11982(15) 0.0496(6) Uani 1 1 d . .
H33 H 0.9862 0.1489 0.1380 0.060 Uiso 1 1 calc R U
C32 C 1.10539(19) 0.08780(19) 0.05510(15) 0.0497(6) Uani 1 1 d . .
C40 C 0.9322(2) 0.35005(18) 0.02375(15) 0.0490(6) Uani 1 1 d . .
H40 H 0.9255 0.3331 0.0764 0.059 Uiso 1 1 calc R U
C41 C 0.8427(2) 0.35650(18) -0.00670(16) 0.0492(6) Uani 1 1 d . .
C38 C 1.0315(2) 0.36849(18) -0.02325(15) 0.0480(6) Uani 1 1 d . .
C44 C 1.0390(2) 0.3932(2) -0.10217(16) 0.0598(7) Uani 1 1 d . .
H44 H 1.1047 0.4044 -0.1349 0.072 Uiso 1 1 calc R U
C39 C 1.1274(2) 0.35813(19) 0.01177(16) 0.0537(7) Uani 1 1 d . .
H39A H 1.1909 0.3577 -0.0303 0.064 Uiso 1 1 calc R U
H39B H 1.1275 0.4141 0.0444 0.064 Uiso 1 1 calc R U
C37 C 1.1539(2) -0.0024(2) 0.03016(19) 0.0705(9) Uani 1 1 d . .
H37 H 1.2130 -0.0051 -0.0118 0.085 Uiso 1 1 calc R U
C42 C 0.8524(2) 0.3831(2) -0.08568(17) 0.0605(8) Uani 1 1 d . .
H42 H 0.7930 0.3885 -0.1062 0.073 Uiso 1 1 calc R U
C35 C 1.0303(2) -0.0863(2) 0.12983(19) 0.0672(8) Uani 1 1 d . .
H35 H 1.0047 -0.1444 0.1536 0.081 Uiso 1 1 calc R U
C43 C 0.9496(3) 0.4013(2) -0.13292(18) 0.0668(8) Uani 1 1 d . .
H43 H 0.9558 0.4191 -0.1854 0.080 Uiso 1 1 calc R U
C36 C 1.1161(3) -0.0884(2) 0.0665(2) 0.0818(10) Uani 1 1 d . .
H36 H 1.1489 -0.1481 0.0480 0.098 Uiso 1 1 calc R U
N8 N 0.94733(19) 0.30928(19) 0.39942(13) 0.0636(6) Uani 1 1 d . .
N7 N 0.88918(18) 0.16830(19) 0.44293(14) 0.0659(7) Uani 1 1 d . .
C48 C 0.9633(3) 0.4005(2) 0.35119(18) 0.0727(9) Uani 1 1 d . .
H48A H 0.9576 0.4557 0.3856 0.087 Uiso 1 1 calc R U
H48B H 0.9081 0.4096 0.3228 0.087 Uiso 1 1 calc R U
C49 C 1.1422(2) 0.18067(19) 0.00965(16) 0.0573(7) Uani 1 1 d . .
H49A H 1.2162 0.1707 -0.0164 0.069 Uiso 1 1 calc R U
H49B H 1.1032 0.1927 -0.0306 0.069 Uiso 1 1 calc R U
C50 C 0.4484(2) 0.3433(2) 0.46487(17) 0.0638(8) Uani 1 1 d . .
H50A H 0.5096 0.3365 0.4873 0.077 Uiso 1 1 calc R U
H50B H 0.3860 0.3424 0.5079 0.077 Uiso 1 1 calc R U
C56 C 0.4489(2) 0.4413(2) 0.42174(16) 0.0572(7) Uani 1 1 d . .
C53 C 0.4475(3) 0.6231(2) 0.3438(2) 0.0739(9) Uani 1 1 d . .
H53 H 0.4467 0.6833 0.3179 0.089 Uiso 1 1 calc R U
C55 C 0.5314(2) 0.4651(2) 0.35870(16) 0.0582(7) Uani 1 1 d . .
H55 H 0.5879 0.4198 0.3425 0.070 Uiso 1 1 calc R U
C54 C 0.5314(2) 0.5552(2) 0.31934(17) 0.0599(7) Uani 1 1 d . .
C57 C 0.6220(3) 0.5795(2) 0.25049(18) 0.0705(9) Uani 1 1 d . .
H57A H 0.6144 0.6479 0.2359 0.085 Uiso 1 1 calc R U
H57B H 0.6881 0.5690 0.2662 0.085 Uiso 1 1 calc R U
C51 C 0.3658(3) 0.5112(2) 0.44480(19) 0.0729(9) Uani 1 1 d . .
H51 H 0.3097 0.4972 0.4867 0.087 Uiso 1 1 calc R U
C52 C 0.3652(3) 0.6013(2) 0.4064(2) 0.0799(10) Uani 1 1 d . .
H52 H 0.3093 0.6471 0.4229 0.096 Uiso 1 1 calc R U
F2 F 0.53442(17) 0.87448(15) 0.04893(13) 0.1035(7) Uani 1 1 d . .
F4 F 0.40166(16) 0.68854(16) 0.10769(15) 0.1140(8) Uani 1 1 d . .
F6 F 0.36546(16) 0.83565(16) 0.06111(14) 0.1106(7) Uani 1 1 d . .
F3 F 0.49783(17) 0.74209(18) -0.00904(14) 0.1135(8) Uani 1 1 d . .
F1 F 0.57167(16) 0.72785(17) 0.09608(16) 0.1196(8) Uani 1 1 d . .
F5 F 0.43863(19) 0.8232(2) 0.16577(13) 0.1268(9) Uani 1 1 d . .
F12 F 0.74289(14) 0.72372(16) 0.35429(12) 0.0965(6) Uani 1 1 d . .
F9 F 0.98186(14) 0.66793(18) 0.35780(13) 0.1084(7) Uani 1 1 d . .
F8 F 0.90147(17) 0.75674(16) 0.27676(12) 0.1077(7) Uani 1 1 d . .
F10 F 0.86200(18) 0.60137(15) 0.30643(14) 0.1077(7) Uani 1 1 d . .
F11 F 0.82668(18) 0.6361(2) 0.43581(13) 0.1222(8) Uani 1 1 d . .
C70 C 0.4405(2) 0.1667(2) 0.46125(18) 0.0633(8) Uani 1 1 d . .
H70A H 0.4375 0.1129 0.4272 0.076 Uiso 1 1 calc R U
H70B H 0.3743 0.1712 0.5007 0.076 Uiso 1 1 calc R U
C71 C 0.8898(2) 0.0076(2) 0.22977(16) 0.0554(7) Uani 1 1 d . .
H71A H 0.9013 -0.0433 0.2670 0.066 Uiso 1 1 calc R U
H71B H 0.8872 0.0702 0.2550 0.066 Uiso 1 1 calc R U
C73 C 0.7378(2) 0.32857(19) 0.04420(17) 0.0575(7) Uani 1 1 d . .
H73A H 0.6965 0.3029 0.0109 0.069 Uiso 1 1 calc R U
H73B H 0.7502 0.2766 0.0803 0.069 Uiso 1 1 calc R U
F7 F 0.8643(2) 0.79092(18) 0.40533(16) 0.1330(9) Uani 1 1 d . .
N1S N 0.0618(3) 0.9478(4) 0.3455(2) 0.1117(14) Uani 1 1 d . .
C2S C 0.1117(4) 0.8870(5) 0.3106(3) 0.0980(16) Uani 1 1 d . .
C1S C 0.1772(4) 0.8054(4) 0.2667(3) 0.1360(18) Uani 1 1 d . .
H1SA H 0.2220 0.7755 0.2979 0.204 Uiso 1 1 calc R U
H1SB H 0.2197 0.8301 0.2184 0.204 Uiso 1 1 calc R U
H1SC H 0.1322 0.7577 0.2554 0.204 Uiso 1 1 calc R U

loop_
_atom_site_aniso_label
_atom_site_aniso_U_11
_atom_site_aniso_U_22
_atom_site_aniso_U_33
_atom_site_aniso_U_23
_atom_site_aniso_U_13
_atom_site_aniso_U_12
P1 0.0593(5) 0.0701(5) 0.0557(5) 0.0070(4) -0.0117(4) -0.0026(4)
Cl1 0.1064(6) 0.0696(5) 0.0673(5) 0.0015(4) -0.0430(5) -0.0058(4)
P2 0.0656(5) 0.0784(6) 0.0766(6) -0.0044(5) -0.0303(4) -0.0149(4)
C1 0.0557(17) 0.0563(16) 0.0594(19) 0.0067(14) -0.0236(15) -0.0100(13)
C2 0.0470(16) 0.0648(17) 0.0542(18) 0.0127(14) -0.0220(14) -0.0070(13)
C13 0.0599(18) 0.0494(15) 0.0531(18) 0.0079(13) -0.0156(14) -0.0084(13)
C17 0.0598(18) 0.0569(17) 0.0570(19) 0.0041(14) -0.0152(15) -0.0032(13)
C6 0.0701(19) 0.0577(17) 0.0527(18) 0.0092(14) -0.0245(15) -0.0046(15)
C14 0.0615(18) 0.0657(18) 0.0539(19) 0.0058(15) -0.0071(15) -0.0072(14)
C12 0.069(2) 0.0701(19) 0.0421(17) 0.0078(14) -0.0135(15) -0.0077(15)
C45 0.0623(19) 0.087(2) 0.0551(19) 0.0047(17) -0.0231(15) 0.0028(17)
C15 0.084(2) 0.083(2) 0.0452(18) 0.0124(16) -0.0169(17) -0.0108(17)
C3 0.0591(19) 0.092(2) 0.072(2) 0.0155(19) -0.0268(16) -0.0202(17)
C7 0.0431(15) 0.0735(19) 0.065(2) 0.0030(16) -0.0145(14) 0.0008(13)
C16 0.070(2) 0.0663(19) 0.062(2) 0.0115(15) -0.0274(17) -0.0072(15)
C5 0.097(3) 0.077(2) 0.060(2) 0.0012(17) -0.037(2) -0.0146(19)
C4 0.090(3) 0.098(3) 0.086(3) 0.008(2) -0.046(2) -0.038(2)
C11 0.069(2) 0.080(2) 0.082(2) 0.0080(18) -0.0121(18) 0.0028(17)
C47 0.075(2) 0.124(3) 0.055(2) 0.025(2) -0.0309(17) -0.021(2)
C46 0.066(2) 0.131(3) 0.063(2) 0.039(2) -0.0290(18) -0.014(2)
N1 0.0436(12) 0.0534(13) 0.0545(14) 0.0038(11) -0.0196(11) -0.0043(10)
N2 0.0582(14) 0.0525(13) 0.0545(14) 0.0029(11) -0.0172(12) -0.0122(12)
C18 0.0545(17) 0.0492(15) 0.069(2) 0.0074(15) -0.0305(15) -0.0083(14)
C19 0.060(2) 0.095(2) 0.087(2) -0.026(2) -0.0367(18) 0.0123(17)
C20 0.062(2) 0.098(3) 0.105(3) -0.033(2) -0.037(2) 0.0182(18)
C22 0.0472(16) 0.0542(16) 0.0571(18) 0.0075(13) -0.0208(14) 0.0021(13)
C23 0.0483(17) 0.0667(18) 0.067(2) 0.0100(16) -0.0178(14) 0.0005(14)
C27 0.0474(16) 0.0591(16) 0.0602(18) 0.0058(14) -0.0244(14) -0.0064(13)
C26 0.0512(16) 0.0545(16) 0.0519(17) 0.0080(13) -0.0248(13) -0.0021(13)
C30 0.0615(18) 0.0498(16) 0.080(2) 0.0115(15) -0.0265(16) -0.0065(14)
C29 0.0611(18) 0.0590(18) 0.078(2) 0.0045(16) -0.0232(16) -0.0162(14)
C24 0.0547(19) 0.0675(19) 0.085(2) 0.0116(18) -0.0315(18) -0.0152(15)
C25 0.070(2) 0.0563(17) 0.066(2) 0.0017(14) -0.0335(17) -0.0017(15)
C28 0.0655(18) 0.0718(19) 0.0501(18) 0.0036(14) -0.0233(15) 0.0024(15)
C21 0.0580(18) 0.0702(19) 0.067(2) -0.0040(16) -0.0228(15) 0.0096(14)
C31 0.0596(17) 0.0477(15) 0.0564(18) 0.0065(13) -0.0176(14) -0.0099(13)
N4 0.0477(12) 0.0517(13) 0.0491(13) 0.0040(10) -0.0122(10) -0.0073(10)
N3 0.0481(13) 0.0547(13) 0.0439(13) 0.0014(10) -0.0115(10) -0.0009(10)
N5 0.0557(13) 0.0563(13) 0.0511(14) 0.0030(11) -0.0195(11) -0.0019(10)
N6 0.0422(12) 0.0531(13) 0.0473(13) 0.0013(10) -0.0099(10) -0.0021(10)
C34 0.0451(15) 0.0554(16) 0.0508(17) -0.0002(13) -0.0183(13) -0.0024(12)
C33 0.0470(15) 0.0472(15) 0.0539(17) -0.0045(13) -0.0119(13) 0.0037(12)
C32 0.0444(15) 0.0544(16) 0.0489(16) -0.0075(13) -0.0092(13) 0.0033(12)
C40 0.0569(17) 0.0484(15) 0.0425(15) 0.0021(12) -0.0136(13) -0.0038(12)
C41 0.0557(16) 0.0415(14) 0.0534(17) -0.0020(12) -0.0192(13) -0.0008(12)
C38 0.0517(16) 0.0445(14) 0.0465(16) 0.0017(12) -0.0088(13) -0.0053(12)
C44 0.0656(19) 0.0602(17) 0.0485(18) 0.0064(14) -0.0037(14) -0.0052(14)
C39 0.0499(15) 0.0566(16) 0.0529(17) 0.0056(13) -0.0079(13) -0.0106(12)
C37 0.0675(19) 0.064(2) 0.069(2) -0.0121(16) 0.0049(16) 0.0087(16)
C42 0.070(2) 0.0586(17) 0.0581(19) -0.0009(14) -0.0277(16) 0.0040(14)
C35 0.072(2) 0.0508(17) 0.077(2) 0.0014(15) -0.0155(18) -0.0049(15)
C43 0.085(2) 0.0710(19) 0.0453(18) 0.0076(15) -0.0196(17) 0.0015(17)
C36 0.090(2) 0.0504(18) 0.095(3) -0.0138(18) -0.004(2) 0.0128(17)
N8 0.0621(15) 0.0853(18) 0.0425(14) 0.0064(13) -0.0126(12) 0.0010(14)
N7 0.0544(14) 0.0872(18) 0.0542(15) 0.0141(14) -0.0119(12) 0.0004(13)
C48 0.083(2) 0.069(2) 0.063(2) 0.0008(16) -0.0161(17) 0.0092(17)
C49 0.0541(16) 0.0612(17) 0.0507(17) -0.0044(14) -0.0015(13) 0.0028(13)
C50 0.076(2) 0.0663(18) 0.0484(18) 0.0002(15) -0.0121(15) -0.0079(15)
C56 0.0693(19) 0.0567(17) 0.0470(17) -0.0073(14) -0.0159(15) -0.0039(14)
C53 0.105(3) 0.0477(17) 0.072(2) -0.0061(16) -0.028(2) 0.0009(18)
C55 0.0665(18) 0.0540(17) 0.0542(18) -0.0061(14) -0.0148(15) 0.0008(14)
C54 0.079(2) 0.0503(17) 0.0535(18) -0.0074(14) -0.0192(15) -0.0100(15)
C57 0.092(2) 0.0555(17) 0.068(2) -0.0002(15) -0.0227(18) -0.0246(16)
C51 0.073(2) 0.078(2) 0.064(2) -0.0151(18) -0.0074(16) 0.0010(17)
C52 0.092(3) 0.063(2) 0.082(3) -0.0167(19) -0.020(2) 0.0184(18)
F2 0.1204(17) 0.0944(14) 0.1016(16) 0.0076(12) -0.0302(13) -0.0428(12)
F4 0.0857(14) 0.1018(15) 0.172(2) 0.0355(15) -0.0607(14) -0.0392(12)
F6 0.0885(14) 0.1123(16) 0.139(2) -0.0081(14) -0.0471(14) 0.0137(12)
F3 0.1020(15) 0.1359(19) 0.1078(17) -0.0502(15) -0.0283(13) -0.0115(13)
F1 0.0787(13) 0.1163(17) 0.182(2) 0.0385(16) -0.0673(15) -0.0218(12)
F5 0.1154(17) 0.192(3) 0.0768(15) -0.0245(15) -0.0157(13) -0.0577(17)
F12 0.0641(11) 0.1246(16) 0.0992(15) 0.0081(13) -0.0203(10) 0.0066(11)
F9 0.0633(12) 0.1413(19) 0.1187(17) 0.0233(14) -0.0238(11) 0.0065(12)
F8 0.1040(15) 0.1103(16) 0.0938(15) 0.0443(13) -0.0025(12) 0.0055(12)
F10 0.1310(18) 0.0840(14) 0.1141(18) -0.0155(12) -0.0417(14) 0.0039(12)
F11 0.1046(16) 0.173(2) 0.0803(15) 0.0550(15) -0.0091(12) -0.0194(15)
C70 0.0621(18) 0.0661(18) 0.065(2) 0.0111(15) -0.0218(15) -0.0128(14)
C71 0.0519(16) 0.0655(17) 0.0530(17) 0.0045(14) -0.0208(14) -0.0077(13)
C73 0.0536(16) 0.0509(16) 0.072(2) -0.0025(14) -0.0220(15) -0.0030(13)
F7 0.140(2) 0.1170(18) 0.151(2) -0.0526(17) -0.0465(18) -0.0025(15)
N1S 0.081(3) 0.167(4) 0.092(3) 0.035(3) -0.029(2) -0.032(2)
C2S 0.060(3) 0.166(5) 0.075(3) 0.042(3) -0.026(2) -0.043(3)
C1S 0.091(3) 0.193(5) 0.124(4) 0.012(4) -0.022(3) -0.020(3)

loop_
_atom_type_symbol
_atom_type_description
_atom_type_scat_dispersion_real
_atom_type_scat_dispersion_imag
_atom_type_scat_source
C C 0.0033 0.0016 'International Tables Vol C Tables 4.2.6.8 and 6.1.1.4'
H H 0.0000 0.0000 'International Tables Vol C Tables 4.2.6.8 and 6.1.1.4'
N N 0.0061 0.0033 'International Tables Vol C Tables 4.2.6.8 and 6.1.1.4'
Cl Cl 0.1484 0.1585 'International Tables Vol C Tables 4.2.6.8 and 6.1.1.4'
P P 0.1023 0.0942 'International Tables Vol C Tables 4.2.6.8 and 6.1.1.4'
F F 0.0171 0.0103 'International Tables Vol C Tables 4.2.6.8 and 6.1.1.4'

loop_
_geom_angle_atom_site_label_1
_geom_angle_atom_site_label_2
_geom_angle_atom_site_label_3
_geom_angle
F7 P1 F11 89.51(16)
F7 P1 F10 179.21(15)
F11 P1 F10 90.93(14)
F7 P1 F12 90.46(13)
F11 P1 F12 91.43(12)
F10 P1 F12 90.18(12)
F7 P1 F8 90.16(15)
F11 P1 F8 178.39(13)
F10 P1 F8 89.38(13)
F12 P1 F8 90.14(11)
F7 P1 F9 90.18(14)
F11 P1 F9 88.60(12)
F10 P1 F9 89.18(13)
F12 P1 F9 179.36(14)
F8 P1 F9 89.83(12)
F1 P2 F2 88.95(12)
F1 P2 F4 91.84(12)
F2 P2 F4 179.14(13)
F1 P2 F6 179.73(13)
F2 P2 F6 90.79(13)
F4 P2 F6 88.42(12)
F1 P2 F3 91.41(14)
F2 P2 F3 89.31(13)
F4 P2 F3 90.33(14)
F6 P2 F3 88.66(13)
F1 P2 F5 89.66(15)
F2 P2 F5 89.81(13)
F4 P2 F5 90.53(14)
F6 P2 F5 90.26(14)
F3 P2 F5 178.60(16)
C2 C1 C6 122.0(3)
C1 C2 C3 117.4(3)
C1 C2 C7 121.8(2)
C3 C2 C7 120.7(3)
C12 C13 C14 118.0(3)
C12 C13 C70 121.7(3)
C14 C13 C70 120.1(3)
C16 C17 C12 119.3(3)
C16 C17 C11 119.4(3)
C12 C17 C11 121.3(3)
C5 C6 C1 119.0(3)
C5 C6 C48 120.2(3)
C1 C6 C48 120.8(3)
C15 C14 C13 121.4(3)
C13 C12 C17 121.1(3)
N8 C45 N7 109.8(3)
C16 C15 C14 120.0(3)
C4 C3 C2 121.4(3)
N6 C7 C2 114.2(2)
C15 C16 C17 120.2(3)
C4 C5 C6 120.2(3)
C5 C4 C3 120.0(3)
N7 C11 C17 113.4(3)
C46 C47 N8 107.1(3)
C47 C46 N7 107.7(3)
C18 N1 C19 107.7(2)
C18 N1 C73 125.6(2)
C19 N1 C73 126.3(2)
C18 N2 C20 107.1(2)
C18 N2 C57 126.4(2)
C20 N2 C57 126.5(3)
N2 C18 N1 110.1(2)
C20 C19 N1 107.2(3)
C19 C20 N2 107.9(3)
C27 C22 C23 117.9(3)
C27 C22 C21 121.4(2)
C23 C22 C21 120.6(3)
C24 C23 C22 121.0(3)
C22 C27 C26 121.4(2)
C25 C26 C27 119.5(3)
C25 C26 C28 119.4(3)
C27 C26 C28 121.0(2)
C29 C30 N4 107.5(2)
C30 C29 N3 107.2(2)
C23 C24 C25 120.6(3)
C24 C25 C26 119.5(3)
N3 C28 C26 112.5(2)
N5 C21 C22 113.9(2)
N3 C31 N4 109.4(2)
C31 N4 C30 107.8(2)
C31 N4 C71 124.4(2)
C30 N4 C71 127.7(2)
C31 N3 C29 108.0(2)
C31 N3 C28 125.0(2)
C29 N3 C28 127.0(2)
C21 N5 C70 108.3(2)
C21 N5 C50 110.6(2)
C70 N5 C50 109.9(2)
C39 N6 C49 110.8(2)
C39 N6 C7 111.3(2)
C49 N6 C7 110.4(2)
C35 C34 C33 119.1(3)
C35 C34 C71 120.7(2)
C33 C34 C71 120.2(2)
C32 C33 C34 121.6(2)
C37 C32 C33 117.8(3)
C37 C32 C49 120.3(2)
C33 C32 C49 121.9(2)
C41 C40 C38 121.3(2)
C40 C41 C42 119.4(3)
C40 C41 C73 119.9(2)
C42 C41 C73 120.6(2)
C40 C38 C44 118.0(2)
C40 C38 C39 119.6(2)
C44 C38 C39 122.4(2)
C38 C44 C43 121.1(3)
N6 C39 C38 111.9(2)
C36 C37 C32 121.2(3)
C43 C42 C41 120.1(3)
C36 C35 C34 119.7(3)
C42 C43 C44 120.0(3)
C35 C36 C37 120.6(3)
C45 N8 C47 107.8(3)
C45 N8 C48 125.1(3)
C47 N8 C48 127.0(3)
C45 N7 C46 107.5(3)
C45 N7 C11 125.1(3)
C46 N7 C11 127.4(3)
N8 C48 C6 112.1(2)
N6 C49 C32 113.5(2)
N5 C50 C56 113.3(2)
C55 C56 C51 117.6(3)
C55 C56 C50 121.9(3)
C51 C56 C50 120.5(3)
C52 C53 C54 120.1(3)
C56 C55 C54 121.6(3)
C53 C54 C55 119.3(3)
C53 C54 C57 120.0(3)
C55 C54 C57 120.7(3)
N2 C57 C54 111.3(2)
C52 C51 C56 121.3(3)
C53 C52 C51 120.1(3)
N5 C70 C13 115.3(2)
N4 C71 C34 112.6(2)
N1 C73 C41 114.3(2)
N1S C2S C1S 178.4(5)

loop_
_geom_bond_atom_site_label_1
_geom_bond_atom_site_label_2
_geom_bond_distance
P1 F7 1.580(2)
P1 F11 1.584(2)
P1 F10 1.590(2)
P1 F12 1.5922(19)
P1 F8 1.592(2)
P1 F9 1.593(2)
P2 F1 1.583(2)
P2 F2 1.586(2)
P2 F4 1.590(2)
P2 F6 1.592(2)
P2 F3 1.594(2)
P2 F5 1.597(2)
C1 C2 1.391(4)
C1 C6 1.395(4)
C2 C3 1.392(4)
C2 C7 1.517(4)
C13 C12 1.393(4)
C13 C14 1.393(4)
C13 C70 1.519(4)
C17 C16 1.391(4)
C17 C12 1.400(4)
C17 C11 1.521(4)
C6 C5 1.386(4)
C6 C48 1.521(4)
C14 C15 1.385(4)
C45 N8 1.323(4)
C45 N7 1.328(4)
C15 C16 1.377(4)
C3 C4 1.390(5)
C7 N6 1.477(3)
C5 C4 1.377(5)
C11 N7 1.485(4)
C47 C46 1.341(5)
C47 N8 1.383(4)
C46 N7 1.380(4)
N1 C18 1.326(3)
N1 C19 1.363(3)
N1 C73 1.481(3)
N2 C18 1.318(3)
N2 C20 1.372(4)
N2 C57 1.485(4)
C19 C20 1.342(4)
C22 C27 1.391(4)
C22 C23 1.399(4)
C22 C21 1.517(4)
C23 C24 1.382(4)
C27 C26 1.395(4)
C26 C25 1.393(4)
C26 C28 1.514(4)
C30 C29 1.348(4)
C30 N4 1.371(3)
C29 N3 1.372(3)
C24 C25 1.383(4)
C28 N3 1.493(3)
C21 N5 1.478(3)
C31 N3 1.326(3)
C31 N4 1.328(3)
N4 C71 1.487(3)
N5 C70 1.481(3)
N5 C50 1.487(3)
N6 C39 1.474(3)
N6 C49 1.475(3)
C34 C35 1.394(4)
C34 C33 1.395(4)
C34 C71 1.517(4)
C33 C32 1.393(4)
C32 C37 1.387(4)
C32 C49 1.522(4)
C40 C41 1.394(3)
C40 C38 1.395(3)
C41 C42 1.399(4)
C41 C73 1.512(4)
C38 C44 1.396(4)
C38 C39 1.519(4)
C44 C43 1.398(4)
C37 C36 1.383(4)
C42 C43 1.373(4)
C35 C36 1.376(4)
N8 C48 1.484(4)
C50 C56 1.521(4)
C56 C55 1.394(4)
C56 C51 1.396(4)
C53 C52 1.381(5)
C53 C54 1.388(4)
C55 C54 1.396(4)
C54 C57 1.520(4)
C51 C52 1.388(4)
N1S C2S 1.126(6)
C2S C1S 1.481(7)
